data_7006956
loop_
_publ_author_name
'Hamazawa, Rika Tanaka'
'Nishioka, Takanori'
'Kinoshita, Isamu'
'Takui, Takeji'
'Santo, Ryoko'
'Ichimura, Akio'

_publ_section_title
;
 Thiacalix[3]pyridine produces a stable mononuclear rhodium(II) complex
 with mutual Jahn-Teller effect.
;
_journal_issue 11
_journal_name_full 'Dalton transactions (Cambridge, England : 2003)'
_journal_page_first 1374
_journal_page_last 1376
_journal_paper_doi 10.1039/b515926a
_journal_year 2006
_chemical_formula_moiety 'C30 H18 F12 N6 P2 S6 Rh '
_chemical_formula_sum 'C30 H18 F12 N6 P2 Rh S6'
_chemical_formula_weight 1047.71
_space_group_IT_number 12
_symmetry_cell_setting monoclinic
_symmetry_Int_Tables_number 12
_symmetry_space_group_name_Hall '-C 2y'
_symmetry_space_group_name_H-M 'C 1 2/m 1'
_cell_angle_alpha 90.0000
_cell_angle_beta 103.777(5)
_cell_angle_gamma 90.0000
_cell_formula_units_Z 2
_cell_length_a 11.487(3)
_cell_length_b 20.884(5)
_cell_length_c 7.724(2)
_cell_measurement_reflns_used 3837
_cell_measurement_temperature 193.1
_cell_measurement_theta_max 27.5
_cell_measurement_theta_min 4.1
_cell_volume 1799.6(8)
_computing_cell_refinement CrystalClear
_computing_data_collection CrystalClear
_computing_data_reduction CrystalStructure
_computing_publication_material 'CrystalStructure 3.7.0'
_computing_structure_refinement CRYSTALS
_diffrn_detector_area_resol_mean 7.31
_diffrn_measured_fraction_theta_full 0.975
_diffrn_measured_fraction_theta_max 0.975
_diffrn_measurement_device_type 'Rigaku Mercury'
_diffrn_measurement_method \w
_diffrn_radiation_type 'Mo K\a'
_diffrn_radiation_wavelength 0.71070
_diffrn_reflns_av_R_equivalents 0.038
_diffrn_reflns_limit_h_max 12
_diffrn_reflns_limit_h_min -14
_diffrn_reflns_limit_k_max 26
_diffrn_reflns_limit_k_min -26
_diffrn_reflns_limit_l_max 9
_diffrn_reflns_limit_l_min -10
_diffrn_reflns_number 8782
_diffrn_reflns_theta_full 27.48
_diffrn_reflns_theta_max 27.48
_exptl_absorpt_coefficient_mu 1.009
_exptl_absorpt_correction_T_max 0.951
_exptl_absorpt_correction_T_min 0.883
_exptl_absorpt_correction_type numerical
_exptl_absorpt_process_details
;
Higashi, T. (1999). Program for Absorption Correction.
Rigaku Corporation, Tokyo, Japan.
;
_exptl_crystal_colour black
_exptl_crystal_density_diffrn 1.933
_exptl_crystal_density_method 'not measured'
_exptl_crystal_description prism
_exptl_crystal_F_000 1038.00
_exptl_crystal_size_max 0.20
_exptl_crystal_size_mid 0.10
_exptl_crystal_size_min 0.05
_refine_diff_density_max 1.90
_refine_diff_density_min -0.92
_refine_ls_extinction_method none
_refine_ls_goodness_of_fit_ref 1.007
_refine_ls_hydrogen_treatment refall
_refine_ls_number_parameters 155
_refine_ls_number_reflns 2072
_refine_ls_R_factor_gt 0.0478
_refine_ls_shift/su_max 0.0000
_refine_ls_structure_factor_coef Fsqd
_refine_ls_weighting_details 'w = 1/[0.0022Fo^2^ + 1.0000\s(Fo^2^)]/(4Fo^2^)'
_refine_ls_weighting_scheme calc
_refine_ls_wR_factor_ref 0.1381
_reflns_number_gt 1725
_reflns_number_total 2072
_reflns_threshold_expression F^2^>2.0\s(F^2^)
_cod_data_source_file b515926a.txt
_cod_data_source_block 2a-RhIITpy2PF6
_cod_original_cell_volume 1799.8(7)
_cod_original_formula_sum 'C30 H18 F12 N6 P2 S6 Rh '
_cod_database_code 7006956

loop_
_symmetry_equiv_pos_site_id
_symmetry_equiv_pos_as_xyz
1 +X,+Y,+Z
2 -X,+Y,-Z
3 -X,-Y,-Z
4 +X,-Y,+Z
5 1/2+X,1/2+Y,+Z
6 1/2-X,1/2+Y,-Z
7 1/2-X,1/2-Y,-Z
8 1/2+X,1/2-Y,+Z

loop_
_atom_site_label
_atom_site_type_symbol
_atom_site_fract_x
_atom_site_fract_y
_atom_site_fract_z
_atom_site_U_iso_or_equiv
_atom_site_adp_type
_atom_site_occupancy
_atom_site_symmetry_multiplicity
_atom_site_calc_flag
_atom_site_refinement_flags
_atom_site_disorder_assembly
_atom_site_disorder_group
Rh(1) Rh 0.0000 0.0000 0.5000 0.02276(15) Uani 1.00 4 d S . .
S(1) S -0.07321(9) 0.13060(5) 0.22079(14) 0.0377(2) Uani 1.00 1 d . . .
S(2) S 0.30660(12) 0.0000 0.6259(2) 0.0418(4) Uani 1.00 2 d S . .
P(1) P 0.0000 0.33857(8) 0.0000 0.0444(4) Uani 1.00 2 d S . .
F(1) F -0.1362(2) 0.33821(18) -0.1105(4) 0.0660(9) Uani 1.00 1 d . . .
F(2) F 0.0291(4) 0.3882(3) -0.1268(8) 0.180(2) Uani 1.00 1 d . . .
F(3) F -0.0276(4) 0.2864(4) 0.1177(13) 0.226(3) Uani 1.00 1 d . . .
N(1) N -0.0793(4) 0.0000 0.2139(6) 0.0347(12) Uani 1.00 2 d S . .
N(2) N 0.1205(2) 0.06935(16) 0.4280(4) 0.0334(8) Uani 1.00 1 d . . .
C(1) C -0.2650(5) 0.0000 -0.0935(7) 0.0380(15) Uani 1.00 2 d S . .
C(2) C -0.2143(3) 0.0566(2) -0.0211(5) 0.0357(10) Uani 1.00 1 d . . .
C(3) C -0.1214(3) 0.05497(19) 0.1315(5) 0.0316(9) Uani 1.00 1 d . . .
C(4) C 0.0801(3) 0.1208(2) 0.3274(5) 0.0335(9) Uani 1.00 1 d . . .
C(5) C 0.1515(4) 0.1734(2) 0.3108(6) 0.0414(12) Uani 1.00 1 d . . .
C(6) C 0.2715(4) 0.1718(2) 0.3956(6) 0.0460(12) Uani 1.00 1 d . . .
C(7) C 0.3172(4) 0.1170(2) 0.4890(6) 0.0435(11) Uani 1.00 1 d . . .
C(8) C 0.2403(3) 0.0664(2) 0.4985(5) 0.0353(9) Uani 1.00 1 d . . .
H(1) H -0.337(5) 0.0000 -0.207(8) 0.035(16) Uiso 1.00 2 d S . .
H(2) H -0.239(4) 0.087(2) -0.058(6) 0.035(13) Uiso 1.00 1 d . . .
H(3) H 0.113(3) 0.211(2) 0.250(6) 0.032(10) Uiso 1.00 1 d . . .
H(4) H 0.324(3) 0.201(2) 0.374(5) 0.027(10) Uiso 1.00 1 d . . .
H(5) H 0.400(4) 0.109(2) 0.562(6) 0.039(11) Uiso 1.00 1 d . . .

loop_
_atom_site_aniso_label
_atom_site_aniso_U_11
_atom_site_aniso_U_22
_atom_site_aniso_U_33
_atom_site_aniso_U_12
_atom_site_aniso_U_13
_atom_site_aniso_U_23
Rh(1) 0.0198(2) 0.0301(3) 0.0179(2) 0.0000 0.0034(2) 0.0000
S(1) 0.0340(5) 0.0335(5) 0.0435(6) 0.0026(4) 0.0053(4) 0.0051(4)
S(2) 0.0279(6) 0.0605(10) 0.0318(7) 0.0000 -0.0029(5) 0.0000
P(1) 0.0365(8) 0.0435(8) 0.0523(10) 0.0000 0.0090(7) 0.0000
F(1) 0.0375(14) 0.088(2) 0.0684(19) -0.0039(15) 0.0038(13) -0.0138(18)
F(2) 0.096(3) 0.263(7) 0.137(4) -0.096(4) -0.061(2) 0.130(4)
F(3) 0.064(2) 0.249(7) 0.349(10) -0.011(3) 0.017(4) 0.232(7)
N(1) 0.027(2) 0.031(2) 0.041(2) 0.0000 -0.0004(19) 0.0000
N(2) 0.0291(15) 0.0416(18) 0.0275(16) 0.0004(14) 0.0025(13) -0.0053(13)
C(1) 0.036(2) 0.055(3) 0.022(2) 0.0000 0.004(2) 0.0000
C(2) 0.037(2) 0.043(2) 0.028(2) 0.0057(18) 0.0094(16) 0.0101(17)
C(3) 0.0249(17) 0.0365(19) 0.035(2) 0.0001(15) 0.0101(15) 0.0037(16)
C(4) 0.0323(19) 0.0369(19) 0.0312(19) -0.0014(16) 0.0076(15) -0.0033(16)
C(5) 0.042(2) 0.043(2) 0.041(2) -0.0031(19) 0.0127(19) -0.0067(19)
C(6) 0.040(2) 0.052(2) 0.047(2) -0.013(2) 0.012(2) -0.011(2)
C(7) 0.032(2) 0.056(2) 0.040(2) -0.0041(19) 0.0047(18) -0.012(2)
C(8) 0.0285(18) 0.050(2) 0.0243(18) 0.0009(17) -0.0003(14) -0.0091(16)

loop_
_atom_type_symbol
_atom_type_description
_atom_type_scat_dispersion_real
_atom_type_scat_dispersion_imag
_atom_type_scat_source
C C 0.003 0.002
;
International Tables for Crystallography
(1992, Vol. C, Tables 4.2.6.8 and 6.1.1.4)
;
H H 0.000 0.000
;
International Tables for Crystallography
(1992, Vol. C, Table 6.1.1.4)
;
F F 0.017 0.010
;
International Tables for Crystallography
(1992, Vol. C, Tables 4.2.6.8 and 6.1.1.4)
;
N N 0.006 0.003
;
International Tables for Crystallography
(1992, Vol. C, Tables 4.2.6.8 and 6.1.1.4)
;
P P 0.102 0.094
;
International Tables for Crystallography
(1992, Vol. C, Tables 4.2.6.8 and 6.1.1.4)
;
Rh Rh -1.118 0.919
;
International Tables for Crystallography
(1992, Vol. C, Tables 4.2.6.8 and 6.1.1.4)
;
S S 0.125 0.123
;
International Tables for Crystallography
(1992, Vol. C, Tables 4.2.6.8 and 6.1.1.4)
;

loop_
_geom_angle_atom_site_label_1
_geom_angle_atom_site_label_2
_geom_angle_atom_site_label_3
_geom_angle
_geom_angle_publ_flag
_geom_angle_site_symmetry_1
_geom_angle_site_symmetry_2
_geom_angle_site_symmetry_3
N(1) Rh(1) N(1) 180.00(18) ? . . 55602
N(1) Rh(1) N(2) 83.00(12) ? . . .
N(1) Rh(1) N(2) 97.00(12) ? . . 55602
N(1) Rh(1) N(2) 97.00(12) ? . . 55603
N(1) Rh(1) N(2) 83.00(12) ? . . 55504
N(1) Rh(1) N(2) 97.00(12) ? 55602 . .
N(1) Rh(1) N(2) 83.00(12) ? 55602 . 55602
N(1) Rh(1) N(2) 83.00(12) ? 55602 . 55603
N(1) Rh(1) N(2) 97.00(12) ? 55602 . 55504
N(2) Rh(1) N(2) 96.04(13) ? . . 55602
N(2) Rh(1) N(2) 180.00(17) ? . . 55603
N(2) Rh(1) N(2) 83.96(13) ? . . 55504
N(2) Rh(1) N(2) 83.96(13) ? 55602 . 55603
N(2) Rh(1) N(2) 0(440) ? 55602 . 55504
N(2) Rh(1) N(2) 96.04(13) ? 55603 . 55504
C(3) S(1) C(4) 105.27(18) ? . . .
C(8) S(2) C(8) 103.51(19) ? . . 55504
F(1) P(1) F(1) 179.5(2) ? . . 55502
F(1) P(1) F(2) 89.8(2) ? . . .
F(1) P(1) F(2) 90.6(2) ? . . 55502
F(1) P(1) F(3) 89.9(2) ? . . .
F(1) P(1) F(3) 89.7(2) ? . . 55502
F(1) P(1) F(2) 90.6(2) ? 55502 . .
F(1) P(1) F(2) 89.8(2) ? 55502 . 55502
F(1) P(1) F(3) 89.7(2) ? 55502 . .
F(1) P(1) F(3) 89.9(2) ? 55502 . 55502
F(2) P(1) F(2) 93.8(3) ? . . 55502
F(2) P(1) F(3) 176.5(4) ? . . .
F(2) P(1) F(3) 89.6(4) ? . . 55502
F(2) P(1) F(3) 89.6(4) ? 55502 . .
F(2) P(1) F(3) 176.5(4) ? 55502 . 55502
F(3) P(1) F(3) 86.9(5) ? . . 55502
Rh(1) N(1) C(3) 119.7(2) ? . . .
Rh(1) N(1) C(3) 119.7(2) ? . . 55504
C(3) N(1) C(3) 117.1(3) ? . . 55504
Rh(1) N(2) C(4) 122.0(2) ? . . .
Rh(1) N(2) C(8) 121.1(2) ? . . .
C(4) N(2) C(8) 116.6(3) ? . . .
C(2) C(1) C(2) 118.3(4) ? . . 55504
C(1) C(2) C(3) 119.3(4) ? . . .
S(1) C(3) N(1) 122.5(2) ? . . .
S(1) C(3) C(2) 114.7(3) ? . . .
N(1) C(3) C(2) 122.6(3) ? . . .
S(1) C(4) N(2) 122.1(3) ? . . .
S(1) C(4) C(5) 114.0(3) ? . . .
N(2) C(4) C(5) 123.6(3) ? . . .
C(4) C(5) C(6) 118.7(4) ? . . .
C(5) C(6) C(7) 118.6(4) ? . . .
C(6) C(7) C(8) 119.2(3) ? . . .
S(2) C(8) N(2) 121.5(3) ? . . .
S(2) C(8) C(7) 115.5(2) ? . . .
N(2) C(8) C(7) 122.7(3) ? . . .
C(2) C(1) H(1) 120.8(3) ? . . .
C(2) C(1) H(1) 120.8(3) ? 55504 . .
C(1) C(2) H(2) 121(3) ? . . .
C(3) C(2) H(2) 120(3) ? . . .
C(4) C(5) H(3) 118(2) ? . . .
C(6) C(5) H(3) 123(2) ? . . .
C(5) C(6) H(4) 122(2) ? . . .
C(7) C(6) H(4) 118(2) ? . . .
C(6) C(7) H(5) 128(2) ? . . .
C(8) C(7) H(5) 112(2) ? . . .

loop_
_geom_bond_atom_site_label_1
_geom_bond_atom_site_label_2
_geom_bond_distance
_geom_bond_publ_flag
_geom_bond_site_symmetry_1
_geom_bond_site_symmetry_2
Rh(1) N(1) 2.181(4) ? . .
Rh(1) N(1) 2.181(4) ? . 55602
Rh(1) N(2) 2.165(3) ? . .
Rh(1) N(2) 2.165(3) ? . 55602
Rh(1) N(2) 2.165(3) ? . 55603
Rh(1) N(2) 2.165(3) ? . 55504
S(1) C(3) 1.759(4) ? . .
S(1) C(4) 1.770(3) ? . .
S(2) C(8) 1.764(4) ? . .
S(2) C(8) 1.764(4) ? . 55504
P(1) F(1) 1.594(2) ? . .
P(1) F(1) 1.594(2) ? . 55502
P(1) F(2) 1.517(7) ? . .
P(1) F(2) 1.517(7) ? . 55502
P(1) F(3) 1.500(9) ? . .
P(1) F(3) 1.500(9) ? . 55502
N(1) C(3) 1.345(4) ? . .
N(1) C(3) 1.345(4) ? . 55504
N(2) C(4) 1.342(5) ? . .
N(2) C(8) 1.355(4) ? . .
C(1) C(2) 1.376(5) ? . .
C(1) C(2) 1.376(5) ? . 55504
C(2) C(3) 1.389(5) ? . .
C(4) C(5) 1.396(6) ? . .
C(5) C(6) 1.379(6) ? . .
C(6) C(7) 1.388(6) ? . .
C(7) C(8) 1.391(6) ? . .
C(1) H(1) 1.05(5) ? . .
C(2) H(2) 0.73(4) ? . .
C(5) H(3) 0.97(4) ? . .
C(6) H(4) 0.91(4) ? . .
C(7) H(5) 0.99(4) ? . .

loop_
_geom_contact_atom_site_label_1
_geom_contact_atom_site_label_2
_geom_contact_distance
_geom_contact_publ_flag
_geom_contact_site_symmetry_1
_geom_contact_site_symmetry_2
S(1) F(1) 3.307(2) ? . 45507
S(1) F(3) 3.420(8) ? . .
F(1) S(1) 3.307(2) ? . 45507
F(1) C(2) 3.106(5) ? . 45507
F(1) C(3) 3.542(5) ? . 45507
F(1) C(7) 3.154(5) ? . 45408
F(2) C(1) 3.289(7) ? . 55505
F(2) C(2) 3.089(6) ? . 55508
F(2) C(7) 3.362(6) ? . 45408
F(3) S(1) 3.420(8) ? . .
F(3) C(5) 3.250(8) ? . .
N(2) C(2) 3.567(5) ? . 55502
C(1) F(2) 3.289(7) ? . 44505
C(1) F(2) 3.289(7) ? . 45508
C(1) C(8) 3.494(7) ? . 55502
C(1) C(8) 3.494(7) ? . 55503
C(2) F(1) 3.106(5) ? . 45507
C(2) F(2) 3.089(6) ? . 45508
C(2) N(2) 3.567(5) ? . 55502
C(2) C(4) 3.392(6) ? . 55502
C(2) C(5) 3.501(6) ? . 55502
C(3) F(1) 3.542(5) ? . 45507
C(4) C(2) 3.392(6) ? . 55502
C(5) F(3) 3.250(8) ? . .
C(5) C(2) 3.501(6) ? . 55502
C(7) F(1) 3.154(5) ? . 55608
C(7) F(2) 3.362(6) ? . 55608
C(8) C(1) 3.494(7) ? . 55502

loop_
_geom_torsion_atom_site_label_1
_geom_torsion_atom_site_label_2
_geom_torsion_atom_site_label_3
_geom_torsion_atom_site_label_4
_geom_torsion
_geom_torsion_publ_flag
_geom_torsion_site_symmetry_1
_geom_torsion_site_symmetry_2
_geom_torsion_site_symmetry_3
_geom_torsion_site_symmetry_4
N(1) Rh(1) N(2) C(4) 51.3(3) ? . . . .
N(1) Rh(1) N(2) C(8) -135.7(3) ? . . . .
N(2) Rh(1) N(1) C(3) -58.3(3) ? . . . .
N(2) Rh(1) N(1) C(3) 143.1(3) ? . . . 55504
N(1) Rh(1) N(2) C(4) -128.7(3) ? . . 55602 55602
N(1) Rh(1) N(2) C(8) 44.3(3) ? . . 55602 55602
N(2) Rh(1) N(1) C(3) 36.9(3) ? 55602 . . .
N(2) Rh(1) N(1) C(3) -121.7(3) ? 55602 . . 55504
N(1) Rh(1) N(2) C(4) 128.7(3) ? . . 55603 55603
N(1) Rh(1) N(2) C(8) -44.3(3) ? . . 55603 55603
N(2) Rh(1) N(1) C(3) 121.7(3) ? 55603 . . .
N(2) Rh(1) N(1) C(3) -36.9(3) ? 55603 . . 55504
N(1) Rh(1) N(2) C(4) -51.3(3) ? . . 55504 55504
N(1) Rh(1) N(2) C(8) 135.7(3) ? . . 55504 55504
N(2) Rh(1) N(1) C(3) -143.1(3) ? 55504 . . .
N(2) Rh(1) N(1) C(3) 58.3(3) ? 55504 . . 55504
N(1) Rh(1) N(2) C(4) -128.7(3) ? 55602 . . .
N(1) Rh(1) N(2) C(8) 44.3(3) ? 55602 . . .
N(2) Rh(1) N(1) C(3) 36.9(3) ? . . 55602 55602
N(1) Rh(1) N(2) C(4) 51.3(3) ? 55602 . 55602 55602
N(1) Rh(1) N(2) C(8) -135.7(3) ? 55602 . 55602 55602
N(2) Rh(1) N(1) C(3) -58.3(3) ? 55602 . 55602 55602
N(1) Rh(1) N(2) C(4) -51.3(3) ? 55602 . 55603 55603
N(1) Rh(1) N(2) C(8) 135.7(3) ? 55602 . 55603 55603
N(2) Rh(1) N(1) C(3) -143.1(3) ? 55603 . 55602 55602
N(1) Rh(1) N(2) C(4) 128.7(3) ? 55602 . 55504 55504
N(1) Rh(1) N(2) C(8) -44.3(3) ? 55602 . 55504 55504
N(2) Rh(1) N(1) C(3) 121.7(3) ? 55504 . 55602 55602
N(2) Rh(1) N(2) C(4) -45.0(3) ? . . 55602 55602
N(2) Rh(1) N(2) C(8) 127.9(3) ? . . 55602 55602
N(2) Rh(1) N(2) C(4) -45.0(3) ? 55602 . . .
N(2) Rh(1) N(2) C(8) 127.9(3) ? 55602 . . .
N(2) Rh(1) N(2) C(4) -135.0(3) ? . . 55504 55504
N(2) Rh(1) N(2) C(8) 52.1(3) ? . . 55504 55504
N(2) Rh(1) N(2) C(4) 135.0(3) ? 55504 . . .
N(2) Rh(1) N(2) C(8) -52.1(3) ? 55504 . . .
N(2) Rh(1) N(2) C(4) -135.0(3) ? 55602 . 55603 55603
N(2) Rh(1) N(2) C(8) 52.1(3) ? 55602 . 55603 55603
N(2) Rh(1) N(2) C(4) 135.0(3) ? 55603 . 55602 55602
N(2) Rh(1) N(2) C(8) -52.1(3) ? 55603 . 55602 55602
N(2) Rh(1) N(2) C(4) 45.0(3) ? 55603 . 55504 55504
N(2) Rh(1) N(2) C(8) -127.9(3) ? 55603 . 55504 55504
N(2) Rh(1) N(2) C(4) 45.0(3) ? 55504 . 55603 55603
N(2) Rh(1) N(2) C(8) -127.9(3) ? 55504 . 55603 55603
C(3) S(1) C(4) N(2) -43.0(4) ? . . . .
C(3) S(1) C(4) C(5) 142.7(3) ? . . . .
C(4) S(1) C(3) N(1) 35.1(4) ? . . . .
C(4) S(1) C(3) C(2) -150.9(3) ? . . . .
C(8) S(2) C(8) N(2) -46.3(4) ? . . 55504 55504
C(8) S(2) C(8) C(7) 139.0(3) ? . . 55504 55504
C(8) S(2) C(8) N(2) 46.3(4) ? 55504 . . .
C(8) S(2) C(8) C(7) -139.0(3) ? 55504 . . .
Rh(1) N(1) C(3) S(1) 21.9(5) ? . . . .
Rh(1) N(1) C(3) C(2) -151.6(3) ? . . . .
Rh(1) N(1) C(3) S(1) -21.9(5) ? . . 55504 55504
Rh(1) N(1) C(3) C(2) 151.6(3) ? . . 55504 55504
C(3) N(1) C(3) S(1) 179.0(3) ? . . 55504 55504
C(3) N(1) C(3) C(2) -7.5(7) ? . . 55504 55504
C(3) N(1) C(3) S(1) -179.0(3) ? 55504 . . .
C(3) N(1) C(3) C(2) 7.5(7) ? 55504 . . .
Rh(1) N(2) C(4) S(1) -8.6(4) ? . . . .
Rh(1) N(2) C(4) C(5) 165.1(3) ? . . . .
Rh(1) N(2) C(8) S(2) 9.3(4) ? . . . .
Rh(1) N(2) C(8) C(7) -164.9(3) ? . . . .
C(4) N(2) C(8) S(2) -177.4(3) ? . . . .
C(4) N(2) C(8) C(7) 8.4(6) ? . . . .
C(8) N(2) C(4) S(1) 178.1(3) ? . . . .
C(8) N(2) C(4) C(5) -8.1(6) ? . . . .
C(2) C(1) C(2) C(3) 5.9(8) ? . . 55504 55504
C(2) C(1) C(2) C(3) -5.9(8) ? 55504 . . .
C(1) C(2) C(3) S(1) -174.9(4) ? . . . .
C(1) C(2) C(3) N(1) -0.9(7) ? . . . .
S(1) C(4) C(5) C(6) 177.3(3) ? . . . .
N(2) C(4) C(5) C(6) 3.1(7) ? . . . .
C(4) C(5) C(6) C(7) 2.1(7) ? . . . .
C(5) C(6) C(7) C(8) -1.8(7) ? . . . .
C(6) C(7) C(8) S(2) -178.2(3) ? . . . .
C(6) C(7) C(8) N(2) -3.6(7) ? . . . .
